data_7152739
loop_
_publ_author_name
'Wang, Chiou-Dong'
'Liu, Rai-Shung'

_publ_section_title
;
 Silver-catalyzed [3+2]-cycloaddition of benzynes with diazocarbonyl
 species via a postulated (1H-indazol-1-yl)silver intermediate.
;
_journal_issue 45
_journal_name_full 'Organic &amp; biomolecular chemistry'
_journal_page_first 8948
_journal_page_last 8952
_journal_paper_doi 10.1039/c2ob26760h
_journal_volume 10
_journal_year 2012
_chemical_formula_sum 'C20 H14 N2 O'
_chemical_formula_weight 298.33
_chemical_name_systematic
;
?
;
_space_group_IT_number 2
_symmetry_cell_setting triclinic
_symmetry_space_group_name_Hall '-P 1'
_symmetry_space_group_name_H-M 'P -1'
_atom_sites_solution_hydrogens geom
_atom_sites_solution_primary direct
_atom_sites_solution_secondary difmap
_audit_creation_method SHELXL-97
_cell_angle_alpha 112.631(2)
_cell_angle_beta 100.874(3)
_cell_angle_gamma 95.813(3)
_cell_formula_units_Z 2
_cell_length_a 8.6509(7)
_cell_length_b 9.6346(4)
_cell_length_c 10.4549(4)
_cell_measurement_reflns_used 2022
_cell_measurement_temperature 296(2)
_cell_measurement_theta_max 22.5136
_cell_measurement_theta_min 2.4472
_cell_volume 775.19(8)
_computing_cell_refinement 'SAINT V7.34A (Bruker AXS, 2006)'
_computing_data_collection 'APEX2 (Bruker AXS, 2010)'
_computing_data_reduction 'SAINT V7.34A (Bruker AXS, 2006)'
_computing_molecular_graphics 'SHELXTL (Sheldrick, 2008)'
_computing_publication_material SHELXTL
_computing_structure_refinement 'SHELXL-97 (Sheldrick, 2008)'
_computing_structure_solution 'SHELXS-97 (Sheldrick, 2008)'
_diffrn_ambient_temperature 296(2)
_diffrn_detector_area_resol_mean 8.3333
_diffrn_measured_fraction_theta_full 0.995
_diffrn_measured_fraction_theta_max 0.995
_diffrn_measurement_device_type 'Bruker APEX-II CCD'
_diffrn_measurement_method '\f and \w scans'
_diffrn_radiation_monochromator graphite
_diffrn_radiation_source 'fine-focus sealed tube'
_diffrn_radiation_type MoK\a
_diffrn_radiation_wavelength 0.71073
_diffrn_reflns_av_R_equivalents 0.0340
_diffrn_reflns_av_sigmaI/netI 0.0390
_diffrn_reflns_limit_h_max 10
_diffrn_reflns_limit_h_min -10
_diffrn_reflns_limit_k_max 12
_diffrn_reflns_limit_k_min -12
_diffrn_reflns_limit_l_max 13
_diffrn_reflns_limit_l_min -13
_diffrn_reflns_number 11881
_diffrn_reflns_theta_full 26.38
_diffrn_reflns_theta_max 26.38
_diffrn_reflns_theta_min 2.18
_exptl_absorpt_coefficient_mu 0.080
_exptl_absorpt_correction_T_max 0.9486
_exptl_absorpt_correction_T_min 0.8960
_exptl_absorpt_correction_type multi-scan
_exptl_absorpt_process_details 'SADABS V2008/1 (Bruker AXS)'
_exptl_crystal_colour Colorless
_exptl_crystal_density_diffrn 1.278
_exptl_crystal_density_meas ?
_exptl_crystal_density_method 'not measured'
_exptl_crystal_description Lump
_exptl_crystal_F_000 312
_exptl_crystal_size_max 0.15
_exptl_crystal_size_mid 0.12
_exptl_crystal_size_min 0.08
_refine_diff_density_max 0.261
_refine_diff_density_min -0.390
_refine_diff_density_rms 0.111
_refine_ls_extinction_method none
_refine_ls_goodness_of_fit_ref 1.110
_refine_ls_hydrogen_treatment constr
_refine_ls_matrix_type full
_refine_ls_number_parameters 208
_refine_ls_number_reflns 3153
_refine_ls_number_restraints 0
_refine_ls_restrained_S_all 1.110
_refine_ls_R_factor_all 0.0895
_refine_ls_R_factor_gt 0.0458
_refine_ls_shift/su_max 0.000
_refine_ls_shift/su_mean 0.000
_refine_ls_structure_factor_coef Fsqd
_refine_ls_weighting_details 'calc w=1/[\s^2^(Fo^2^)+(0.1018P)^2^+0.0000P] where P=(Fo^2^+2Fc^2^)/3'
_refine_ls_weighting_scheme calc
_refine_ls_wR_factor_gt 0.1283
_refine_ls_wR_factor_ref 0.1852
_reflns_number_gt 1968
_reflns_number_total 3153
_reflns_threshold_expression >2sigma(I)
_cod_data_source_file c2ob26760h.txt
_cod_data_source_block 110607
_cod_depositor_comments
;
The following automatic conversions were performed:

'_exptl_crystal_density_meas' value 'not measured' was changed to '?'
- the value is perceived as not measured.

Automatic conversion script
Id: cif_fix_values 3008 2015-01-20 13:52:24Z robertas 
;
_cod_database_code 7152739

loop_
_symmetry_equiv_pos_as_xyz
'x, y, z'
'-x, -y, -z'

loop_
_atom_site_label
_atom_site_type_symbol
_atom_site_fract_x
_atom_site_fract_y
_atom_site_fract_z
_atom_site_U_iso_or_equiv
_atom_site_adp_type
_atom_site_occupancy
_atom_site_symmetry_multiplicity
_atom_site_calc_flag
_atom_site_refinement_flags
O1 O 0.1079(2) 0.9938(2) 0.21012(17) 0.0661(5) Uani 1 1 d .
N1 N 0.2289(2) 0.8966(2) 0.43745(17) 0.0436(5) Uani 1 1 d .
N2 N 0.2182(2) 0.8000(2) 0.50269(19) 0.0511(5) Uani 1 1 d .
C1 C 0.3073(4) 1.3655(4) 0.6950(3) 0.0801(9) Uani 1 1 d .
H1 H 0.3227 1.4699 0.7518 0.096 Uiso 1 1 calc R
C2 C 0.3897(3) 1.3126(3) 0.5908(3) 0.0723(8) Uani 1 1 d .
H2 H 0.4617 1.3817 0.5780 0.087 Uiso 1 1 calc R
C3 C 0.3665(3) 1.1579(3) 0.5049(3) 0.0565(6) Uani 1 1 d .
H3 H 0.4232 1.1220 0.4353 0.068 Uiso 1 1 calc R
C4 C 0.2573(3) 1.0574(3) 0.5247(2) 0.0454(6) Uani 1 1 d .
C5 C 0.2191(2) 0.8231(2) 0.2943(2) 0.0415(5) Uani 1 1 d .
C6 C 0.1968(3) 0.9012(3) 0.1961(2) 0.0448(5) Uani 1 1 d .
C7 C 0.2797(3) 0.8570(2) 0.0789(2) 0.0448(5) Uani 1 1 d .
C8 C 0.4174(3) 0.7963(3) 0.0895(2) 0.0552(6) Uani 1 1 d .
H8 H 0.4562 0.7778 0.1695 0.066 Uiso 1 1 calc R
C9 C 0.4972(4) 0.7633(3) -0.0173(3) 0.0733(8) Uani 1 1 d .
H9 H 0.5904 0.7237 -0.0090 0.088 Uiso 1 1 calc R
C10 C 0.4396(5) 0.7886(4) -0.1358(3) 0.0828(9) Uani 1 1 d .
H10 H 0.4935 0.7655 -0.2082 0.099 Uiso 1 1 calc R
C11 C 0.1964(3) 0.6596(3) 0.3964(2) 0.0465(6) Uani 1 1 d .
C12 C 0.1737(3) 0.5178(3) 0.4072(3) 0.0649(7) Uani 1 1 d .
H12 H 0.1732 0.5131 0.4943 0.078 Uiso 1 1 calc R
C13 C 0.1527(3) 0.3889(3) 0.2864(3) 0.0712(8) Uani 1 1 d .
H13 H 0.1375 0.2940 0.2907 0.085 Uiso 1 1 calc R
C14 C 0.1535(3) 0.3956(3) 0.1538(3) 0.0643(7) Uani 1 1 d .
H14 H 0.1380 0.3045 0.0730 0.077 Uiso 1 1 calc R
C15 C 0.1762(3) 0.5303(3) 0.1400(2) 0.0540(6) Uani 1 1 d .
H15 H 0.1768 0.5323 0.0518 0.065 Uiso 1 1 calc R
C16 C 0.1987(2) 0.6671(3) 0.2639(2) 0.0422(5) Uani 1 1 d .
C17 C 0.3034(4) 0.8476(3) -0.1486(3) 0.0793(9) Uani 1 1 d .
H17 H 0.2650 0.8640 -0.2299 0.095 Uiso 1 1 calc R
C18 C 0.2222(3) 0.8830(3) -0.0419(2) 0.0615(7) Uani 1 1 d .
H18 H 0.1300 0.9240 -0.0507 0.074 Uiso 1 1 calc R
C19 C 0.1760(3) 1.1083(3) 0.6306(2) 0.0548(6) Uani 1 1 d .
H19 H 0.1051 1.0398 0.6450 0.066 Uiso 1 1 calc R
C20 C 0.2028(3) 1.2641(3) 0.7147(3) 0.0726(8) Uani 1 1 d .
H20 H 0.1485 1.3003 0.7861 0.087 Uiso 1 1 calc R

loop_
_atom_site_aniso_label
_atom_site_aniso_U_11
_atom_site_aniso_U_22
_atom_site_aniso_U_33
_atom_site_aniso_U_23
_atom_site_aniso_U_13
_atom_site_aniso_U_12
O1 0.0784(12) 0.0778(13) 0.0665(11) 0.0462(10) 0.0247(9) 0.0398(10)
N1 0.0515(11) 0.0508(12) 0.0374(9) 0.0251(9) 0.0137(8) 0.0148(9)
N2 0.0638(12) 0.0594(13) 0.0449(10) 0.0338(10) 0.0181(9) 0.0168(10)
C1 0.076(2) 0.0557(18) 0.084(2) 0.0144(16) -0.0069(17) 0.0188(16)
C2 0.0635(17) 0.0581(19) 0.091(2) 0.0381(16) -0.0024(15) 0.0048(14)
C3 0.0517(14) 0.0620(17) 0.0612(14) 0.0328(13) 0.0090(11) 0.0141(12)
C4 0.0463(12) 0.0492(14) 0.0402(11) 0.0200(11) 0.0043(9) 0.0125(10)
C5 0.0462(12) 0.0511(14) 0.0347(11) 0.0229(10) 0.0129(9) 0.0142(10)
C6 0.0484(12) 0.0479(13) 0.0425(11) 0.0248(10) 0.0070(9) 0.0105(11)
C7 0.0547(13) 0.0451(13) 0.0358(11) 0.0210(10) 0.0087(9) 0.0018(10)
C8 0.0569(14) 0.0657(16) 0.0458(13) 0.0250(12) 0.0163(11) 0.0089(12)
C9 0.0749(18) 0.078(2) 0.0691(18) 0.0257(15) 0.0374(15) 0.0084(15)
C10 0.120(3) 0.071(2) 0.0585(18) 0.0201(16) 0.0488(18) -0.0007(19)
C11 0.0502(13) 0.0517(15) 0.0491(12) 0.0304(12) 0.0148(10) 0.0156(11)
C12 0.0726(17) 0.0670(19) 0.0731(17) 0.0463(16) 0.0206(14) 0.0160(14)
C13 0.0748(18) 0.0554(18) 0.095(2) 0.0435(17) 0.0194(15) 0.0142(14)
C14 0.0639(16) 0.0475(15) 0.0737(17) 0.0178(13) 0.0145(13) 0.0113(12)
C15 0.0543(14) 0.0547(16) 0.0519(14) 0.0199(12) 0.0136(11) 0.0130(12)
C16 0.0430(12) 0.0475(13) 0.0423(11) 0.0235(10) 0.0114(9) 0.0134(10)
C17 0.127(3) 0.070(2) 0.0387(14) 0.0270(13) 0.0196(15) -0.0063(19)
C18 0.0853(18) 0.0600(16) 0.0403(12) 0.0288(12) 0.0066(12) 0.0022(14)
C19 0.0477(13) 0.0648(17) 0.0452(13) 0.0170(12) 0.0072(10) 0.0142(12)
C20 0.0651(18) 0.071(2) 0.0592(16) 0.0055(15) 0.0041(13) 0.0240(16)

loop_
_atom_type_symbol
_atom_type_description
_atom_type_scat_dispersion_real
_atom_type_scat_dispersion_imag
_atom_type_scat_source
C C 0.0033 0.0016 'International Tables Vol C Tables 4.2.6.8 and 6.1.1.4'
H H 0.0000 0.0000 'International Tables Vol C Tables 4.2.6.8 and 6.1.1.4'
N N 0.0061 0.0033 'International Tables Vol C Tables 4.2.6.8 and 6.1.1.4'
O O 0.0106 0.0060 'International Tables Vol C Tables 4.2.6.8 and 6.1.1.4'

loop_
_geom_angle_atom_site_label_1
_geom_angle_atom_site_label_2
_geom_angle_atom_site_label_3
_geom_angle
N2 N1 C5 113.30(18)
N2 N1 C4 117.72(17)
C5 N1 C4 128.87(17)
C11 N2 N1 104.31(16)
C20 C1 C2 119.6(3)
C20 C1 H1 120.2
C2 C1 H1 120.2
C1 C2 C3 120.7(3)
C1 C2 H2 119.6
C3 C2 H2 119.6
C2 C3 C4 118.6(3)
C2 C3 H3 120.7
C4 C3 H3 120.7
C19 C4 C3 121.4(2)
C19 C4 N1 118.2(2)
C3 C4 N1 120.4(2)
N1 C5 C16 105.88(16)
N1 C5 C6 122.61(19)
C16 C5 C6 130.03(18)
O1 C6 C7 122.25(18)
O1 C6 C5 120.13(19)
C7 C6 C5 117.56(18)
C8 C7 C18 119.2(2)
C8 C7 C6 121.36(18)
C18 C7 C6 119.4(2)
C9 C8 C7 120.5(2)
C9 C8 H8 119.8
C7 C8 H8 119.8
C10 C9 C8 120.0(3)
C10 C9 H9 120.0
C8 C9 H9 120.0
C17 C10 C9 120.4(3)
C17 C10 H10 119.8
C9 C10 H10 119.8
N2 C11 C12 127.1(2)
N2 C11 C16 111.71(19)
C12 C11 C16 121.2(2)
C13 C12 C11 117.7(2)
C13 C12 H12 121.2
C11 C12 H12 121.2
C12 C13 C14 121.3(2)
C12 C13 H13 119.3
C14 C13 H13 119.3
C15 C14 C13 122.4(3)
C15 C14 H14 118.8
C13 C14 H14 118.8
C14 C15 C16 117.7(2)
C14 C15 H15 121.1
C16 C15 H15 121.1
C5 C16 C15 135.62(19)
C5 C16 C11 104.76(18)
C15 C16 C11 119.6(2)
C10 C17 C18 120.6(2)
C10 C17 H17 119.7
C18 C17 H17 119.7
C17 C18 C7 119.4(3)
C17 C18 H18 120.3
C7 C18 H18 120.3
C4 C19 C20 118.3(3)
C4 C19 H19 120.9
C20 C19 H19 120.9
C1 C20 C19 121.4(3)
C1 C20 H20 119.3
C19 C20 H20 119.3

loop_
_geom_bond_atom_site_label_1
_geom_bond_atom_site_label_2
_geom_bond_distance
O1 C6 1.221(2)
N1 N2 1.355(2)
N1 C5 1.368(3)
N1 C4 1.429(3)
N2 C11 1.346(3)
C1 C20 1.363(4)
C1 C2 1.377(4)
C1 H1 0.9300
C2 C3 1.382(4)
C2 H2 0.9300
C3 C4 1.384(3)
C3 H3 0.9300
C4 C19 1.380(3)
C5 C16 1.396(3)
C5 C6 1.486(3)
C6 C7 1.479(3)
C7 C8 1.383(3)
C7 C18 1.393(3)
C8 C9 1.374(3)
C8 H8 0.9300
C9 C10 1.367(4)
C9 H9 0.9300
C10 C17 1.365(4)
C10 H10 0.9300
C11 C12 1.410(3)
C11 C16 1.419(3)
C12 C13 1.354(4)
C12 H12 0.9300
C13 C14 1.414(4)
C13 H13 0.9300
C14 C15 1.359(3)
C14 H14 0.9300
C15 C16 1.411(3)
C15 H15 0.9300
C17 C18 1.380(4)
C17 H17 0.9300
C18 H18 0.9300
C19 C20 1.384(4)
C19 H19 0.9300
C20 H20 0.9300
